data_7106081
loop_
_publ_author_name
'Bin Yan'
'Jordan Cramen'
'Robert McDonald'
'Natia L. Frank'

_publ_section_title
;
 Ferromagnetic Spin-Delocalized Electron Donors for Multifunctional
 Materials: p-Conjugated Benzotriazinyl Radicals
;
_journal_name_full Chem.Commun.
_journal_page_first 3201
_journal_paper_doi 10.1039/c0cc04727a
_journal_volume 47
_journal_year 2011
_chemical_formula_moiety 'C21 H16 N3'
_chemical_formula_sum 'C21 H16 N3'
_chemical_formula_weight 310.37
_chemical_name_systematic
;

?

;
_space_group_IT_number 15
_symmetry_cell_setting monoclinic
_symmetry_space_group_name_Hall '-I 2ya'
_symmetry_space_group_name_H-M 'I 1 2/a 1'
_atom_sites_solution_hydrogens geom
_atom_sites_solution_primary direct
_atom_sites_solution_secondary difmap
_audit_creation_method SHELXL-97
_cell_angle_alpha 90.00
_cell_angle_beta 113.635(4)
_cell_angle_gamma 90.00
_cell_formula_units_Z 8
_cell_length_a 26.247(6)
_cell_length_b 4.9783(11)
_cell_length_c 26.853(6)
_cell_measurement_reflns_used 2537
_cell_measurement_temperature 193(2)
_cell_measurement_theta_max 25.59
_cell_measurement_theta_min 2.80
_cell_volume 3214.4(13)
_computing_cell_refinement 'Bruker SAINT (Bruker, 1997)'
_computing_data_collection 'Bruker SMART (Bruker, 1997)'
_computing_data_reduction 'Bruker SAINT (Bruker, 1997)'
_computing_molecular_graphics 'Bruker SHELXTL (Bruker, 1997)'
_computing_publication_material 'Bruker SHELXTL (Bruker, 1997)'
_computing_structure_refinement 'SHELXL-97 (Sheldrick, 1997)'
_computing_structure_solution 'SHELXS-97 (Sheldrick, 1990)'
_diffrn_ambient_temperature 193(2)
_diffrn_detector_area_resol_mean 8.192
_diffrn_measured_fraction_theta_full 0.997
_diffrn_measured_fraction_theta_max 0.997
_diffrn_measurement_device_type 'Bruker PLATFORM diffractometer/SMART 1000 CCD area detector'
_diffrn_measurement_method '\w scans'
_diffrn_radiation_monochromator graphite
_diffrn_radiation_source 'fine-focus sealed tube'
_diffrn_radiation_type MoK\a
_diffrn_radiation_wavelength 0.71073
_diffrn_reflns_av_R_equivalents 0.0771
_diffrn_reflns_av_sigmaI/netI 0.0657
_diffrn_reflns_limit_h_max 32
_diffrn_reflns_limit_h_min -32
_diffrn_reflns_limit_k_max 6
_diffrn_reflns_limit_k_min -6
_diffrn_reflns_limit_l_max 32
_diffrn_reflns_limit_l_min -32
_diffrn_reflns_number 11233
_diffrn_reflns_theta_full 25.83
_diffrn_reflns_theta_max 25.83
_diffrn_reflns_theta_min 1.66
_diffrn_standards_decay_% 0
_diffrn_standards_interval_time 0
_diffrn_standards_number 0
_exptl_absorpt_coefficient_mu 0.077
_exptl_absorpt_correction_T_max 0.9938
_exptl_absorpt_correction_T_min 0.9408
_exptl_absorpt_correction_type multi-scan
_exptl_absorpt_process_details 'SADABS (Sheldrick, 1996)'
_exptl_crystal_colour black
_exptl_crystal_density_diffrn 1.283
_exptl_crystal_density_method 'not measured'
_exptl_crystal_description plate
_exptl_crystal_F_000 1304
_exptl_crystal_size_max 0.80
_exptl_crystal_size_mid 0.32
_exptl_crystal_size_min 0.08
_refine_diff_density_max 0.312
_refine_diff_density_min -0.381
_refine_diff_density_rms 0.045
_refine_ls_extinction_method none
_refine_ls_goodness_of_fit_ref 1.023
_refine_ls_hydrogen_treatment mixed
_refine_ls_matrix_type full
_refine_ls_number_parameters 288
_refine_ls_number_reflns 3087
_refine_ls_number_restraints 13
_refine_ls_restrained_S_all 1.024
_refine_ls_R_factor_all 0.1073
_refine_ls_R_factor_gt 0.0594
_refine_ls_shift/su_max 0.000
_refine_ls_shift/su_mean 0.000
_refine_ls_structure_factor_coef Fsqd
_refine_ls_weighting_details 'calc w=1/[\s^2^(Fo^2^)+(0.1017P)^2^+0.4133P] where P=(Fo^2^+2Fc^2^)/3'
_refine_ls_weighting_scheme calc
_refine_ls_wR_factor_gt 0.1563
_refine_ls_wR_factor_ref 0.1883
_reflns_number_gt 1805
_reflns_number_total 3087
_reflns_threshold_expression I>2\s(I)
_cod_data_source_file C0CC04727A.TXT
_cod_data_source_block vic0710
_cod_depositor_comments
;
The following automatic conversions were performed:

'_symmetry_cell_setting' value 'Monoclinic' changed to 'monoclinic'
according to the built-in table from CIF Core dictionary named
'cif_core.dic' version 2.4.1 from 2010-06-29.

Automatic conversion script
Id: cif_fix_values 1646 2011-03-28 12:23:43Z adriana 
;
_cod_original_cell_volume 3214.5(13)
_cod_original_sg_symbol_H-M 'I 2/a'
_cod_database_code 7106081

loop_
_symmetry_equiv_pos_as_xyz
'x, y, z'
'-x+1/2, y, -z'
'x+1/2, y+1/2, z+1/2'
'-x+1, y+1/2, -z+1/2'
'-x, -y, -z'
'x-1/2, -y, z'
'-x+1/2, -y+1/2, -z+1/2'
'x, -y+1/2, z+1/2'

loop_
_atom_site_label
_atom_site_type_symbol
_atom_site_fract_x
_atom_site_fract_y
_atom_site_fract_z
_atom_site_U_iso_or_equiv
_atom_site_adp_type
_atom_site_occupancy
_atom_site_symmetry_multiplicity
_atom_site_calc_flag
_atom_site_refinement_flags
_atom_site_disorder_assembly
_atom_site_disorder_group
N1 N 0.30821(7) 0.3413(4) 0.14735(7) 0.0477(5) Uani 1 1 d D . .
N2 N 0.31184(7) 0.1519(4) 0.18526(7) 0.0453(5) Uani 1 1 d . A .
N3 N 0.40849(7) 0.2564(4) 0.23316(7) 0.0465(5) Uani 1 1 d . A .
C1 C 0.36189(9) 0.1208(4) 0.22568(8) 0.0414(5) Uani 1 1 d . . .
C2 C 0.40437(9) 0.4433(4) 0.19449(9) 0.0434(6) Uani 1 1 d . . .
C3 C 0.45130(10) 0.5939(5) 0.19906(10) 0.0514(6) Uani 1 1 d . A .
H3 H 0.4857 0.5640 0.2290 0.062 Uiso 1 1 calc R . .
C4 C 0.44822(10) 0.7833(5) 0.16096(10) 0.0557(7) Uani 1 1 d . . .
H4 H 0.4803 0.8844 0.1649 0.067 Uiso 1 1 calc R A .
C5 C 0.39806(10) 0.8289(5) 0.11626(10) 0.0543(6) Uani 1 1 d . A .
H5 H 0.3964 0.9589 0.0897 0.065 Uiso 1 1 calc R . .
C6 C 0.35097(10) 0.6854(5) 0.11057(10) 0.0515(6) Uani 1 1 d . . .
H6 H 0.3169 0.7173 0.0803 0.062 Uiso 1 1 calc R A .
C7 C 0.35373(9) 0.4936(4) 0.14941(9) 0.0445(6) Uani 1 1 d . A .
C11A C 0.2559(4) 0.347(4) 0.0995(4) 0.035(3) Uani 0.50 1 d PD A 1
C12A C 0.2108(2) 0.4377(10) 0.1102(2) 0.0449(11) Uani 0.50 1 d P A 1
H12A H 0.2153 0.4824 0.1461 0.054 Uiso 0.50 1 calc PR A 1
C13A C 0.1590(2) 0.4602(13) 0.0667(3) 0.0504(13) Uani 0.50 1 d P A 1
H13A H 0.1278 0.5226 0.0729 0.060 Uiso 0.50 1 calc PR A 1
C14A C 0.1528(6) 0.391(2) 0.0142(5) 0.053(3) Uani 0.50 1 d P A 1
H14A H 0.1173 0.3981 -0.0151 0.064 Uiso 0.50 1 calc PR A 1
C15A C 0.1988(2) 0.3138(10) 0.0054(2) 0.0590(13) Uani 0.50 1 d P A 1
H15A H 0.1948 0.2720 -0.0305 0.071 Uiso 0.50 1 calc PR A 1
C16A C 0.25068(19) 0.2953(9) 0.04773(18) 0.0493(12) Uani 0.50 1 d P A 1
H16A H 0.2823 0.2470 0.0409 0.059 Uiso 0.50 1 calc PR A 1
C11B C 0.2508(4) 0.389(4) 0.1099(5) 0.042(3) Uani 0.50 1 d PD A 2
C12B C 0.2261(2) 0.6274(11) 0.0996(2) 0.0516(12) Uani 0.50 1 d P A 2
H12B H 0.2447 0.7800 0.1200 0.062 Uiso 0.50 1 calc PR A 2
C13B C 0.1731(2) 0.6543(13) 0.0592(2) 0.0609(14) Uani 0.50 1 d P A 2
H13B H 0.1560 0.8263 0.0522 0.073 Uiso 0.50 1 calc PR A 2
C14B C 0.1456(6) 0.445(3) 0.0300(5) 0.056(3) Uani 0.50 1 d P A 2
H14B H 0.1100 0.4695 0.0015 0.067 Uiso 0.50 1 calc PR A 2
C15B C 0.1694(2) 0.1860(11) 0.0412(2) 0.0575(13) Uani 0.50 1 d P A 2
H15B H 0.1492 0.0347 0.0216 0.069 Uiso 0.50 1 calc PR A 2
C16B C 0.2226(2) 0.1546(10) 0.08142(19) 0.0500(12) Uani 0.50 1 d P A 2
H16B H 0.2398 -0.0172 0.0897 0.060 Uiso 0.50 1 calc PR A 2
C21 C 0.36492(9) -0.0853(5) 0.26678(9) 0.0449(6) Uani 1 1 d . A .
C22 C 0.41301(11) -0.1098(5) 0.31426(10) 0.0559(7) Uani 1 1 d . . .
H22 H 0.4434 0.0077 0.3199 0.067 Uiso 1 1 calc R A .
C23 C 0.41778(12) -0.3008(6) 0.35345(10) 0.0645(8) Uani 1 1 d D A .
C24 C 0.37293(14) -0.4709(6) 0.34450(11) 0.0683(8) Uani 1 1 d . . .
H24 H 0.3755 -0.6045 0.3707 0.082 Uiso 1 1 calc R A .
C25 C 0.32453(12) -0.4480(5) 0.29788(11) 0.0614(7) Uani 1 1 d . A .
H25 H 0.2939 -0.5634 0.2925 0.074 Uiso 1 1 calc R . .
C26 C 0.32070(10) -0.2571(5) 0.25906(10) 0.0519(6) Uani 1 1 d . . .
H26 H 0.2876 -0.2435 0.2269 0.062 Uiso 1 1 calc R A .
C27 C 0.46994(19) -0.3209(7) 0.40370(13) 0.1164(15) Uani 1 1 d D . .
H27A H 0.4939 -0.1722 0.4075 0.140 Uiso 0.60 1 calc PRD A 1
H27B H 0.4764 -0.4981 0.4180 0.140 Uiso 0.40 1 calc PRD A 2
C28A C 0.4891(3) -0.4747(15) 0.4400(2) 0.134(3) Uani 0.60 1 d PD A 1
H28A H 0.5243(4) -0.449(8) 0.4691(9) 0.161 Uiso 0.60 1 d PD B 1
H28B H 0.4677(14) -0.630(4) 0.4393(17) 0.161 Uiso 0.60 1 d PD C 1
C28B C 0.5048(3) -0.171(2) 0.4297(4) 0.140(4) Uiso 0.40 1 d PD A 2
H28C H 0.5365(10) -0.214(12) 0.4617(6) 0.168 Uiso 0.40 1 d PD D 2
H28D H 0.499(2) 0.007(5) 0.416(2) 0.168 Uiso 0.40 1 d PD E 2

loop_
_atom_site_aniso_label
_atom_site_aniso_U_11
_atom_site_aniso_U_22
_atom_site_aniso_U_33
_atom_site_aniso_U_23
_atom_site_aniso_U_13
_atom_site_aniso_U_12
N1 0.0438(11) 0.0424(11) 0.0481(11) 0.0063(9) 0.0093(9) 0.0040(9)
N2 0.0464(11) 0.0417(11) 0.0442(11) 0.0030(9) 0.0145(9) 0.0059(9)
N3 0.0436(11) 0.0438(11) 0.0476(11) -0.0015(9) 0.0137(9) 0.0029(9)
C1 0.0415(12) 0.0396(12) 0.0401(13) -0.0036(10) 0.0132(10) 0.0079(10)
C2 0.0445(13) 0.0395(12) 0.0441(13) -0.0038(10) 0.0155(11) 0.0053(10)
C3 0.0443(13) 0.0497(14) 0.0547(15) -0.0047(12) 0.0141(12) 0.0001(11)
C4 0.0544(15) 0.0463(14) 0.0668(16) -0.0046(13) 0.0249(13) -0.0044(12)
C5 0.0590(15) 0.0461(14) 0.0590(15) 0.0012(12) 0.0252(13) -0.0013(12)
C6 0.0513(14) 0.0448(14) 0.0499(14) 0.0011(11) 0.0114(11) 0.0033(11)
C7 0.0445(13) 0.0351(12) 0.0488(14) -0.0049(10) 0.0133(11) 0.0015(10)
C11A 0.039(4) 0.025(5) 0.038(5) 0.000(4) 0.013(3) 0.007(3)
C12A 0.049(3) 0.043(3) 0.045(3) 0.003(2) 0.021(3) 0.006(2)
C13A 0.040(3) 0.049(4) 0.058(4) 0.002(3) 0.015(3) 0.004(2)
C14A 0.054(6) 0.039(5) 0.052(7) -0.001(4) 0.006(4) 0.001(4)
C15A 0.069(4) 0.060(3) 0.043(3) 0.003(2) 0.018(3) -0.001(3)
C16A 0.047(3) 0.055(3) 0.046(3) 0.001(2) 0.018(2) 0.006(2)
C11B 0.051(5) 0.039(7) 0.035(4) -0.011(3) 0.017(4) 0.003(3)
C12B 0.053(3) 0.044(3) 0.050(3) 0.000(2) 0.013(2) 0.002(3)
C13B 0.057(3) 0.055(4) 0.062(4) 0.008(3) 0.015(3) 0.007(3)
C14B 0.050(4) 0.057(6) 0.048(7) -0.001(5) 0.005(5) 0.008(4)
C15B 0.053(3) 0.062(3) 0.050(3) -0.001(3) 0.012(2) -0.017(3)
C16B 0.051(3) 0.043(3) 0.055(3) 0.007(2) 0.020(2) -0.001(2)
C21 0.0471(13) 0.0439(13) 0.0440(13) -0.0014(11) 0.0185(11) 0.0091(11)
C22 0.0563(15) 0.0574(16) 0.0501(15) 0.0002(13) 0.0172(12) 0.0094(12)
C23 0.0763(19) 0.0661(18) 0.0459(15) 0.0067(14) 0.0190(14) 0.0206(16)
C24 0.094(2) 0.0608(18) 0.0611(18) 0.0195(14) 0.0422(17) 0.0264(16)
C25 0.0730(18) 0.0531(16) 0.0702(18) 0.0074(14) 0.0412(16) 0.0094(14)
C26 0.0537(14) 0.0506(15) 0.0530(14) 0.0026(12) 0.0232(12) 0.0102(12)
C27 0.163(4) 0.108(3) 0.057(2) 0.027(2) 0.021(2) 0.050(3)
C28A 0.119(5) 0.178(7) 0.070(4) 0.053(5) 0.000(4) -0.020(5)

loop_
_atom_type_symbol
_atom_type_description
_atom_type_scat_dispersion_real
_atom_type_scat_dispersion_imag
_atom_type_scat_source
C C 0.0033 0.0016 'International Tables Vol C Tables 4.2.6.8 and 6.1.1.4'
H H 0.0000 0.0000 'International Tables Vol C Tables 4.2.6.8 and 6.1.1.4'
N N 0.0061 0.0033 'International Tables Vol C Tables 4.2.6.8 and 6.1.1.4'

loop_
_geom_angle_atom_site_label_1
_geom_angle_atom_site_label_2
_geom_angle_atom_site_label_3
_geom_angle
_geom_angle_site_symmetry_1
_geom_angle_site_symmetry_3
_geom_angle_publ_flag
N2 N1 C7 122.90(18) . . ?
N2 N1 C11A 115.7(9) . . ?
C7 N1 C11A 120.8(9) . . ?
N2 N1 C11B 111.8(10) . . ?
C7 N1 C11B 124.8(10) . . ?
C1 N2 N1 116.02(18) . . ?
C1 N3 C2 116.10(19) . . ?
N2 C1 N3 127.2(2) . . ?
N2 C1 C21 115.2(2) . . ?
N3 C1 C21 117.57(19) . . ?
N3 C2 C3 119.9(2) . . ?
N3 C2 C7 122.1(2) . . ?
C3 C2 C7 118.0(2) . . ?
C4 C3 C2 121.0(2) . . ?
C3 C4 C5 120.4(2) . . ?
C6 C5 C4 120.2(2) . . ?
C5 C6 C7 119.7(2) . . ?
C6 C7 N1 123.7(2) . . ?
C6 C7 C2 120.7(2) . . ?
N1 C7 C2 115.6(2) . . ?
C16A C11A C12A 121.5(4) . . ?
C16A C11A N1 124.7(9) . . ?
C12A C11A N1 113.6(9) . . ?
C13A C12A C11A 118.2(6) . . ?
C14A C13A C12A 120.3(7) . . ?
C15A C14A C13A 119.2(11) . . ?
C14A C15A C16A 121.4(7) . . ?
C11A C16A C15A 119.2(5) . . ?
C12B C11B C16B 121.0(4) . . ?
C12B C11B N1 124.9(13) . . ?
C16B C11B N1 114.0(12) . . ?
C11B C12B C13B 120.2(6) . . ?
C14B C13B C12B 121.5(8) . . ?
C13B C14B C15B 120.1(11) . . ?
C16B C15B C14B 119.3(7) . . ?
C15B C16B C11B 117.9(6) . . ?
C26 C21 C22 118.6(2) . . ?
C26 C21 C1 121.5(2) . . ?
C22 C21 C1 120.0(2) . . ?
C23 C22 C21 121.9(3) . . ?
C22 C23 C24 118.3(2) . . ?
C22 C23 C27 120.3(3) . . ?
C24 C23 C27 121.5(3) . . ?
C25 C24 C23 120.8(3) . . ?
C26 C25 C24 120.0(3) . . ?
C25 C26 C21 120.4(2) . . ?
C28B C27 C23 135.4(6) . . ?
C28A C27 C23 136.2(5) . . ?

loop_
_geom_bond_atom_site_label_1
_geom_bond_atom_site_label_2
_geom_bond_distance
_geom_bond_site_symmetry_2
_geom_bond_publ_flag
N1 N2 1.363(2) . ?
N1 C7 1.397(3) . ?
N1 C11A 1.457(5) . ?
N1 C11B 1.457(5) . ?
N2 C1 1.336(3) . ?
N3 C1 1.340(3) . ?
N3 C2 1.366(3) . ?
C1 C21 1.486(3) . ?
C2 C3 1.405(3) . ?
C2 C7 1.416(3) . ?
C3 C4 1.370(3) . ?
C4 C5 1.399(3) . ?
C5 C6 1.382(3) . ?
C6 C7 1.394(3) . ?
C11A C16A 1.365(14) . ?
C11A C12A 1.402(12) . ?
C12A C13A 1.397(8) . ?
C13A C14A 1.396(12) . ?
C14A C15A 1.375(12) . ?
C15A C16A 1.383(7) . ?
C11B C12B 1.328(18) . ?
C11B C16B 1.427(18) . ?
C12B C13B 1.384(7) . ?
C13B C14B 1.331(14) . ?
C14B C15B 1.409(14) . ?
C15B C16B 1.391(7) . ?
C21 C26 1.389(3) . ?
C21 C22 1.394(3) . ?
C22 C23 1.386(4) . ?
C23 C24 1.391(4) . ?
C23 C27 1.491(5) . ?
C24 C25 1.385(4) . ?
C25 C26 1.384(3) . ?
C27 C28B 1.169(6) . ?
C27 C28A 1.181(5) . ?

loop_
_geom_torsion_atom_site_label_1
_geom_torsion_atom_site_label_2
_geom_torsion_atom_site_label_3
_geom_torsion_atom_site_label_4
_geom_torsion
_geom_torsion_site_symmetry_1
_geom_torsion_site_symmetry_2
_geom_torsion_site_symmetry_3
_geom_torsion_site_symmetry_4
_geom_torsion_publ_flag
C7 N1 N2 C1 0.9(3) . . . . ?
C11A N1 N2 C1 171.5(6) . . . . ?
C11B N1 N2 C1 -171.3(6) . . . . ?
N1 N2 C1 N3 0.6(3) . . . . ?
N1 N2 C1 C21 179.63(17) . . . . ?
C2 N3 C1 N2 -1.3(3) . . . . ?
C2 N3 C1 C21 179.63(17) . . . . ?
C1 N3 C2 C3 -179.8(2) . . . . ?
C1 N3 C2 C7 0.7(3) . . . . ?
N3 C2 C3 C4 -179.7(2) . . . . ?
C7 C2 C3 C4 -0.2(3) . . . . ?
C2 C3 C4 C5 -0.5(4) . . . . ?
C3 C4 C5 C6 0.9(4) . . . . ?
C4 C5 C6 C7 -0.4(4) . . . . ?
C5 C6 C7 N1 179.3(2) . . . . ?
C5 C6 C7 C2 -0.3(3) . . . . ?
N2 N1 C7 C6 179.0(2) . . . . ?
C11A N1 C7 C6 8.9(7) . . . . ?
C11B N1 C7 C6 -9.8(7) . . . . ?
N2 N1 C7 C2 -1.4(3) . . . . ?
C11A N1 C7 C2 -171.5(6) . . . . ?
C11B N1 C7 C2 169.8(6) . . . . ?
N3 C2 C7 C6 -179.8(2) . . . . ?
C3 C2 C7 C6 0.6(3) . . . . ?
N3 C2 C7 N1 0.5(3) . . . . ?
C3 C2 C7 N1 -179.0(2) . . . . ?
N2 N1 C11A C16A -116.5(16) . . . . ?
C7 N1 C11A C16A 54.3(19) . . . . ?
N2 N1 C11A C12A 69.2(15) . . . . ?
C7 N1 C11A C12A -120.0(12) . . . . ?
C16A C11A C12A C13A 3(2) . . . . ?
N1 C11A C12A C13A 177.8(9) . . . . ?
C11A C12A C13A C14A 0.6(15) . . . . ?
C12A C13A C14A C15A -3.1(15) . . . . ?
C13A C14A C15A C16A 1.8(14) . . . . ?
C12A C11A C16A C15A -5(2) . . . . ?
N1 C11A C16A C15A -178.5(12) . . . . ?
C14A C15A C16A C11A 2.0(14) . . . . ?
N2 N1 C11B C12B 125.6(16) . . . . ?
C7 N1 C11B C12B -46.4(17) . . . . ?
N2 N1 C11B C16B -57.9(13) . . . . ?
C7 N1 C11B C16B 130.1(12) . . . . ?
C16B C11B C12B C13B -3(2) . . . . ?
N1 C11B C12B C13B 173.4(11) . . . . ?
C11B C12B C13B C14B 0.3(14) . . . . ?
C12B C13B C14B C15B 2.5(14) . . . . ?
C13B C14B C15B C16B -2.9(14) . . . . ?
C14B C15B C16B C11B 0.5(12) . . . . ?
C12B C11B C16B C15B 2(2) . . . . ?
N1 C11B C16B C15B -174.3(9) . . . . ?
N2 C1 C21 C26 8.6(3) . . . . ?
N3 C1 C21 C26 -172.2(2) . . . . ?
N2 C1 C21 C22 -171.6(2) . . . . ?
N3 C1 C21 C22 7.6(3) . . . . ?
C26 C21 C22 C23 0.4(4) . . . . ?
C1 C21 C22 C23 -179.4(2) . . . . ?
C21 C22 C23 C24 0.0(4) . . . . ?
C21 C22 C23 C27 179.9(2) . . . . ?
C22 C23 C24 C25 -0.7(4) . . . . ?
C27 C23 C24 C25 179.3(3) . . . . ?
C23 C24 C25 C26 1.1(4) . . . . ?
C24 C25 C26 C21 -0.8(4) . . . . ?
C22 C21 C26 C25 0.1(3) . . . . ?
C1 C21 C26 C25 179.9(2) . . . . ?
C22 C23 C27 C28B 28.8(11) . . . . ?
C24 C23 C27 C28B -151.2(9) . . . . ?
C22 C23 C27 C28A -168.8(6) . . . . ?
C24 C23 C27 C28A 11.2(8) . . . . ?
